data_2000060
loop_
_publ_author_name
'Averbuch-Pouchot, M. T.'
'Durif, A.'
'Guitel, J. C.'

_publ_section_title
;
 Structure of glycine cyclo-tetraphosphate
;
_journal_issue 5
_journal_name_full
;
 Acta Crystallographica, Section C: Crystal Structure Communications
;
_journal_page_first 888
_journal_page_last 890
_journal_paper_doi 10.1107/s0108270188000496
_journal_volume 44
_journal_year 1988
_chemical_formula_sum 'C8 H24 N4 O20 P4'
_space_group_IT_number 2
_symmetry_cell_setting triclinic
_symmetry_Int_Tables_number 2
_symmetry_space_group_name_Hall '-P 1'
_symmetry_space_group_name_H-M 'P -1'
_cell_angle_alpha 111.64(5)
_cell_angle_beta 105.27(5)
_cell_angle_gamma 99.40(5)
_cell_formula_units_Z 1
_cell_length_a 7.988(5)
_cell_length_b 8.449(5)
_cell_length_c 9.739(5)
_cell_volume 563.986
_diffrn_ambient_temperature ?
_exptl_crystal_colour colorless
_exptl_crystal_density_diffrn 1.826
_refine_ls_R_factor_gt 0.025
_refine_ls_wR_factor_gt 0.025
_cod_depositor_comments
;
  Removing duplicated atoms:

  O6A O -0.1306(1) -0.1717(1) -0.1333(1)
  P2A P 0.13897(4) 0.20515(4) -0.01727(3)
  P1A P -0.21214(4) -0.06333(4) -0.22473(3)
  O3A O -0.0719(1) 0.1337(1) -0.1227(1)
  O4A O 0.1902(2) 0.4017(1) 0.0398(1)
  O5A O 0.2438(1) 0.1015(1) -0.0988(1)
  O1A O -0.1959(1) -0.1407(1) -0.3831(1)
  O2A O -0.3890(1) -0.0444(1) -0.2109(1)

  Since they are symmetry equivalents of the other provided atoms
  (therefore, more than one asymmetric unit was originally provided in
  this CIF).

  After this change, the calculated and tha declared chemical formulas
  match.

  Saulius Gra\<zulis
  2013-10-30
;
_cod_database_code 2000060

loop_
_symmetry_equiv_pos_site_id
_symmetry_equiv_pos_as_xyz
1 x,y,z
2 -x,-y,-z

loop_
_atom_site_label
_atom_site_type_symbol
_atom_site_fract_x
_atom_site_fract_y
_atom_site_fract_z
P1 P 0.21214(4) 0.06333(4) 0.22473(3)
P2 P -0.13897(4) -0.20515(4) 0.01727(3)
O1 O 0.1959(1) 0.1407(1) 0.3831(1)
O2 O 0.3890(1) 0.0444(1) 0.2109(1)
O3 O 0.0719(1) -0.1337(1) 0.1227(1)
O4 O -0.1902(2) -0.4017(1) -0.0398(1)
O5 O -0.2438(1) -0.1015(1) 0.0988(1)
O6 O 0.1306(1) 0.1717(1) 0.1333(1)
O7 O 0.3388(2) 0.3789(1) 0.7667(1)
O8 O 0.2588(2) 0.4769(2) 0.5822(1)
O9 O 0.3603(2) 0.7754(2) 0.3605(1)
O10 O 0.0937(2) 0.5694(2) 0.2709(1)
N1 N 0.3767(2) 0.6908(2) 1.0066(1)
N2 N 0.2961(2) 0.9942(2) 0.6110(1)
C1 C 0.3206(2) 0.6770(2) 0.8441(2)
C2 C 0.3089(2) 0.4940(2) 0.7282(2)
C3 C 0.1592(2) 0.8211(2) 0.5048(2)
C4 C 0.2183(2) 0.7198(2) 0.3715(2)
H1 H 0.307(3) 0.601(3) 1.007(2)
H2 H 0.362(3) 0.791(3) 1.072(2)
H3 H 0.490(3) 0.695(3) 1.037(3)
H4 H 0.270(3) 1.047(3) 0.694(2)
H5 H 0.308(3) 1.068(3) 0.570(2)
H6 H 0.403(3) 0.974(3) 0.643(3)
H7 H 0.208(3) 0.693(3) 0.816(2)
H8 H 0.415(3) 0.764(3) 0.841(2)
H9 H 0.143(3) 0.749(3) 0.557(2)
H10 H 0.043(3) 0.842(3) 0.465(2)
H11 H 0.240(4) 0.364(4) 0.514(3)
H12 H 0.130(4) 0.515(3) 0.192(3)

loop_
_atom_type_symbol
_atom_type_radius_bond
C 0.68
H 0.23
N 0.68
O 0.68
P 1.05
